data_7217255
loop_
_publ_author_name
'Liu, Shuang-De'
'Kuo, Bing-Chiuan'
'Liu, Yen-Wen'
'Lee, Jing-Yi'
'Wong, Kwun Yip'
'Lee, Hon Man'

_publ_section_title
;
 Tuning of net architectures of Ni(ii) and Zn(ii) coordination polymers
 using isomeric organic linkers
;
_journal_issue 37
_journal_name_full CrystEngComm
_journal_page_first 8874
_journal_paper_doi 10.1039/C4CE01072H
_journal_volume 16
_journal_year 2014
_chemical_formula_moiety 'C21 H15 N3 O7 Zn, H2 O'
_chemical_formula_sum 'C21 H17 N3 O8 Zn'
_chemical_formula_weight 504.75
_space_group_IT_number 2
_symmetry_cell_setting triclinic
_symmetry_Int_Tables_number 2
_symmetry_space_group_name_Hall '-P 1'
_symmetry_space_group_name_H-M 'P -1'
_atom_sites_solution_hydrogens geom
_atom_sites_solution_primary direct
_atom_sites_solution_secondary difmap
_audit_creation_method SHELXL-97
_cell_angle_alpha 95.5580(10)
_cell_angle_beta 90.9790(10)
_cell_angle_gamma 93.6880(10)
_cell_formula_units_Z 2
_cell_length_a 7.2889(4)
_cell_length_b 9.7098(5)
_cell_length_c 13.6547(7)
_cell_measurement_reflns_used 2547
_cell_measurement_temperature 150(2)
_cell_measurement_theta_max 26.4
_cell_measurement_theta_min 2.5
_cell_volume 959.59(9)
_computing_cell_refinement 'SAINT (Bruker, 2007)'
_computing_data_collection 'APEX2 (Bruker, 2007)'
_computing_data_reduction 'SAINT (Bruker, 2007)'
_computing_molecular_graphics 'SHELXTL (Sheldrick, 2008)'
_computing_publication_material 'DIAMOND (Brandenburg, 2006)'
_computing_structure_refinement 'SHELXTL (Sheldrick, 2008)'
_computing_structure_solution 'SHELXTL (Sheldrick, 2008)'
_diffrn_ambient_temperature 150(2)
_diffrn_measured_fraction_theta_full 0.967
_diffrn_measured_fraction_theta_max 0.967
_diffrn_measurement_device_type 'Bruker SMART APEXII'
_diffrn_measurement_method \w
_diffrn_radiation_monochromator graphite
_diffrn_radiation_probe x-ray
_diffrn_radiation_type MoK\a
_diffrn_radiation_wavelength 0.71073
_diffrn_reflns_av_R_equivalents 0.0985
_diffrn_reflns_av_unetI/netI 0.1061
_diffrn_reflns_limit_h_max 9
_diffrn_reflns_limit_h_min -9
_diffrn_reflns_limit_k_max 12
_diffrn_reflns_limit_k_min -12
_diffrn_reflns_limit_l_max 17
_diffrn_reflns_limit_l_min -17
_diffrn_reflns_number 9880
_diffrn_reflns_theta_full 26.50
_diffrn_reflns_theta_max 26.50
_diffrn_reflns_theta_min 1.50
_diffrn_source 'fine-focus sealed tube'
_diffrn_standards_decay_% 0
_diffrn_standards_interval_count 0
_diffrn_standards_interval_time 0
_diffrn_standards_number 0
_exptl_absorpt_coefficient_mu 1.340
_exptl_absorpt_correction_T_max 0.7754
_exptl_absorpt_correction_T_min 0.7305
_exptl_absorpt_correction_type multi-scan
_exptl_absorpt_process_details 'SADABS (Sheldrick, 2003)'
_exptl_crystal_colour orange-yellow
_exptl_crystal_density_diffrn 1.747
_exptl_crystal_density_method 'not measured'
_exptl_crystal_description block
_exptl_crystal_F_000 516
_exptl_crystal_size_max 0.25
_exptl_crystal_size_mid 0.20
_exptl_crystal_size_min 0.20
_refine_diff_density_max 0.933
_refine_diff_density_min -1.917
_refine_diff_density_rms 0.275
_refine_ls_extinction_method none
_refine_ls_goodness_of_fit_ref 1.025
_refine_ls_hydrogen_treatment constr
_refine_ls_matrix_type full
_refine_ls_number_parameters 298
_refine_ls_number_reflns 3851
_refine_ls_number_restraints 2
_refine_ls_restrained_S_all 1.038
_refine_ls_R_factor_all 0.1166
_refine_ls_R_factor_gt 0.0788
_refine_ls_shift/su_max 0.000
_refine_ls_shift/su_mean 0.000
_refine_ls_structure_factor_coef Fsqd
_refine_ls_weighting_details 'calc w=1/[\s^2^(Fo^2^)+(0.1659P)^2^+0.0000P] where P=(Fo^2^+2Fc^2^)/3'
_refine_ls_weighting_scheme calc
_refine_ls_wR_factor_gt 0.2030
_refine_ls_wR_factor_ref 0.2498
_reflns_number_gt 2902
_reflns_number_total 3851
_reflns_threshold_expression I>2\s
_cod_data_source_file c4ce01072h2.cif
_cod_data_source_block sdl25701
_cod_depositor_comments 'Adding full bibliography for 7217251--7217256.cif.'
_cod_database_code 7217255

loop_
_symmetry_equiv_pos_as_xyz
'x, y, z'
'-x, -y, -z'

loop_
_atom_site_label
_atom_site_type_symbol
_atom_site_fract_x
_atom_site_fract_y
_atom_site_fract_z
_atom_site_U_iso_or_equiv
_atom_site_adp_type
_atom_site_occupancy
_atom_site_symmetry_multiplicity
_atom_site_calc_flag
_atom_site_refinement_flags
C1 C 0.4084(7) 0.0024(6) 0.7436(4) 0.0323(11) Uani 1 1 d .
H1A H 0.4039 0.0951 0.7725 0.039 Uiso 1 1 calc R
C2 C 0.3382(7) -0.0445(6) 0.6525(4) 0.0308(11) Uani 1 1 d .
C3 C 0.4638(7) -0.2155(6) 0.7242(4) 0.0292(10) Uani 1 1 d .
C4 C 0.5112(7) -0.3514(6) 0.7336(4) 0.0338(11) Uani 1 1 d .
H4 H 0.5762 -0.3722 0.7907 0.041 Uiso 1 1 calc R
C5 C 0.4631(8) -0.4535(6) 0.6600(5) 0.0372(12) Uani 1 1 d .
H5A H 0.4953 -0.5459 0.6651 0.045 Uiso 1 1 calc R
C6 C 0.3651(8) -0.4204(6) 0.5762(4) 0.0373(13) Uani 1 1 d .
H6 H 0.3290 -0.4918 0.5258 0.045 Uiso 1 1 calc R
C7 C 0.3218(8) -0.2888(6) 0.5664(4) 0.0355(12) Uani 1 1 d .
H7 H 0.2568 -0.2679 0.5094 0.043 Uiso 1 1 calc R
C8 C 0.2649(7) 0.0355(6) 0.5776(4) 0.0317(11) Uani 1 1 d .
C9 C 0.2712(7) -0.0053(6) 0.4767(4) 0.0331(11) Uani 1 1 d .
H9 H 0.3219 -0.0899 0.4538 0.040 Uiso 1 1 calc R
C10 C 0.2032(8) 0.0785(6) 0.4112(4) 0.0355(12) Uani 1 1 d .
H10 H 0.2043 0.0481 0.3430 0.043 Uiso 1 1 calc R
C11 C 0.1304(8) 0.2429(6) 0.5354(4) 0.0361(12) Uani 1 1 d .
H11 H 0.0834 0.3300 0.5555 0.043 Uiso 1 1 calc R
C12 C 0.1918(8) 0.1629(6) 0.6068(4) 0.0345(12) Uani 1 1 d .
H12 H 0.1844 0.1941 0.6747 0.041 Uiso 1 1 calc R
C13 C 0.6644(7) 0.2212(5) 0.9555(4) 0.0303(11) Uani 1 1 d .
C14 C 0.7431(7) 0.3425(5) 1.0231(4) 0.0295(11) Uani 1 1 d .
C15 C 0.7301(7) 0.4777(5) 0.9973(4) 0.0294(11) Uani 1 1 d .
H15 H 0.6706 0.4926 0.9371 0.035 Uiso 1 1 calc R
C16 C 0.8042(7) 0.5905(5) 1.0594(4) 0.0289(10) Uani 1 1 d .
C17 C 0.8951(7) 0.5675(5) 1.1464(4) 0.0293(10) Uani 1 1 d .
H17 H 0.9473 0.6440 1.1886 0.035 Uiso 1 1 calc R
C18 C 0.9103(7) 0.4322(5) 1.1720(4) 0.0292(10) Uani 1 1 d .
C19 C 0.8326(7) 0.3212(5) 1.1100(4) 0.0284(10) Uani 1 1 d .
H19 H 0.8411 0.2294 1.1274 0.034 Uiso 1 1 calc R
C20 C 1.0011(7) 0.4075(6) 1.2672(4) 0.0305(11) Uani 1 1 d .
C21 C 0.7854(7) -0.2636(6) 1.0333(4) 0.0320(11) Uani 1 1 d .
N1 N 0.3727(6) -0.1857(5) 0.6399(3) 0.0292(9) Uani 1 1 d .
N2 N 0.4864(6) -0.1004(5) 0.7884(3) 0.0307(9) Uani 1 1 d .
N3 N 0.1354(6) 0.2011(5) 0.4387(4) 0.0338(10) Uani 1 1 d .
O1 O 0.8898(5) -0.0350(4) 0.8418(3) 0.0365(9) Uani 1 1 d .
O2 O 0.6427(5) 0.1050(4) 0.9947(3) 0.0326(8) Uani 1 1 d .
O3 O 0.6249(6) 0.2363(4) 0.8698(3) 0.0398(9) Uani 1 1 d .
O4 O 1.0537(6) 0.5039(4) 1.3295(3) 0.0376(9) Uani 1 1 d .
O5 O 1.0153(6) 0.2773(4) 1.2797(3) 0.0352(9) Uani 1 1 d .
H5 H 1.0672 0.2710 1.3344 0.053 Uiso 1 1 calc R
O6 O 0.8503(6) -0.1642(4) 1.0901(3) 0.0385(9) Uani 1 1 d .
O7 O 0.6959(5) -0.2535(4) 0.9532(3) 0.0341(8) Uani 1 1 d .
O8 O 0.2868(7) 0.7386(5) 0.3238(3) 0.0522(12) Uani 1 1 d D
H8B H 0.2207 0.6782 0.3530 0.063 Uiso 1 1 d RD
H8A H 0.3205 0.7781 0.2714 0.063 Uiso 1 1 d RD
Zn1 Zn 0.63864(8) -0.07261(6) 0.91446(4) 0.0309(3) Uani 1 1 d .

loop_
_atom_site_aniso_label
_atom_site_aniso_U_11
_atom_site_aniso_U_22
_atom_site_aniso_U_33
_atom_site_aniso_U_23
_atom_site_aniso_U_13
_atom_site_aniso_U_12
C1 0.036(3) 0.029(3) 0.031(3) 0.002(2) 0.002(2) 0.000(2)
C2 0.034(2) 0.026(2) 0.031(3) -0.001(2) 0.003(2) -0.001(2)
C3 0.032(2) 0.029(3) 0.025(3) -0.001(2) 0.0003(19) -0.002(2)
C4 0.039(3) 0.031(3) 0.031(3) 0.002(2) 0.002(2) 0.003(2)
C5 0.044(3) 0.029(3) 0.039(3) 0.002(2) 0.005(2) 0.001(2)
C6 0.044(3) 0.030(3) 0.036(3) -0.005(2) 0.004(2) -0.003(2)
C7 0.039(3) 0.033(3) 0.033(3) -0.002(2) 0.002(2) -0.003(2)
C8 0.032(2) 0.031(3) 0.032(3) 0.003(2) 0.002(2) -0.001(2)
C9 0.036(3) 0.028(2) 0.034(3) -0.003(2) 0.002(2) 0.000(2)
C10 0.038(3) 0.037(3) 0.031(3) 0.000(2) 0.004(2) -0.001(2)
C11 0.038(3) 0.031(3) 0.039(3) 0.002(2) 0.001(2) 0.000(2)
C12 0.040(3) 0.030(3) 0.032(3) -0.002(2) 0.000(2) 0.000(2)
C13 0.033(2) 0.026(2) 0.030(3) -0.001(2) 0.006(2) 0.000(2)
C14 0.033(2) 0.025(2) 0.030(3) -0.002(2) 0.004(2) 0.000(2)
C15 0.032(2) 0.026(2) 0.031(3) 0.004(2) 0.004(2) 0.000(2)
C16 0.031(2) 0.024(2) 0.031(3) 0.001(2) 0.003(2) 0.000(2)
C17 0.033(2) 0.024(2) 0.030(3) -0.003(2) 0.0048(19) 0.000(2)
C18 0.035(2) 0.027(2) 0.026(3) 0.001(2) 0.0015(19) 0.001(2)
C19 0.036(2) 0.020(2) 0.029(3) 0.001(2) 0.004(2) 0.003(2)
C20 0.034(2) 0.026(2) 0.031(3) 0.002(2) 0.004(2) 0.002(2)
C21 0.033(2) 0.028(3) 0.035(3) 0.003(2) 0.004(2) 0.001(2)
N1 0.033(2) 0.027(2) 0.027(2) -0.0002(17) 0.0025(17) -0.0008(18)
N2 0.038(2) 0.026(2) 0.026(2) -0.0023(17) 0.0000(18) -0.0025(18)
N3 0.038(2) 0.031(2) 0.032(2) 0.0035(19) -0.0017(18) -0.0008(19)
O1 0.041(2) 0.031(2) 0.036(2) -0.0024(17) 0.0028(16) 0.0016(17)
O2 0.042(2) 0.0265(18) 0.029(2) 0.0009(15) 0.0034(15) -0.0006(16)
O3 0.057(2) 0.032(2) 0.029(2) 0.0006(16) -0.0043(17) -0.0055(18)
O4 0.049(2) 0.032(2) 0.030(2) -0.0018(17) -0.0052(17) -0.0040(18)
O5 0.049(2) 0.0288(19) 0.027(2) 0.0002(15) -0.0018(16) 0.0013(17)
O6 0.047(2) 0.0259(19) 0.041(2) -0.0020(17) -0.0060(18) -0.0030(17)
O7 0.040(2) 0.0288(19) 0.033(2) 0.0021(16) -0.0005(16) 0.0011(16)
O8 0.074(3) 0.042(2) 0.037(3) -0.004(2) 0.010(2) -0.014(2)
Zn1 0.0414(4) 0.0228(4) 0.0276(4) -0.0012(3) -0.0021(3) 0.0009(3)

loop_
_atom_type_symbol
_atom_type_description
_atom_type_scat_dispersion_real
_atom_type_scat_dispersion_imag
_atom_type_scat_source
C C 0.0033 0.0016 'International Tables Vol C Tables 4.2.6.8 and 6.1.1.4'
H H 0.0000 0.0000 'International Tables Vol C Tables 4.2.6.8 and 6.1.1.4'
N N 0.0061 0.0033 'International Tables Vol C Tables 4.2.6.8 and 6.1.1.4'
O O 0.0106 0.0060 'International Tables Vol C Tables 4.2.6.8 and 6.1.1.4'
Zn Zn 0.2839 1.4301 'International Tables Vol C Tables 4.2.6.8 and 6.1.1.4'

loop_
_geom_angle_atom_site_label_1
_geom_angle_atom_site_label_2
_geom_angle_atom_site_label_3
_geom_angle
_geom_angle_site_symmetry_3
C2 C1 N2 111.7(5) .
C2 C1 H1A 124.2 .
N2 C1 H1A 124.2 .
C1 C2 N1 105.2(5) .
C1 C2 C8 128.3(5) .
N1 C2 C8 126.0(5) .
N2 C3 N1 109.9(5) .
N2 C3 C4 130.2(5) .
N1 C3 C4 119.8(5) .
C5 C4 C3 119.4(5) .
C5 C4 H4 120.3 .
C3 C4 H4 120.3 .
C4 C5 C6 119.4(5) .
C4 C5 H5A 120.3 .
C6 C5 H5A 120.3 .
C7 C6 C5 121.2(5) .
C7 C6 H6 119.4 .
C5 C6 H6 119.4 .
C6 C7 N1 119.3(5) .
C6 C7 H7 120.3 .
N1 C7 H7 120.3 .
C9 C8 C12 117.8(5) .
C9 C8 C2 123.1(5) .
C12 C8 C2 119.0(5) .
C10 C9 C8 119.2(5) .
C10 C9 H9 120.4 .
C8 C9 H9 120.4 .
N3 C10 C9 123.3(6) .
N3 C10 H10 118.4 .
C9 C10 H10 118.4 .
N3 C11 C12 122.1(5) .
N3 C11 H11 118.9 .
C12 C11 H11 118.9 .
C11 C12 C8 119.3(5) .
C11 C12 H12 120.4 .
C8 C12 H12 120.4 .
O3 C13 O2 124.6(5) .
O3 C13 C14 120.0(5) .
O2 C13 C14 115.4(5) .
C19 C14 C15 119.7(5) .
C19 C14 C13 120.2(5) .
C15 C14 C13 120.1(5) .
C16 C15 C14 120.3(5) .
C16 C15 H15 119.9 .
C14 C15 H15 119.9 .
C15 C16 C17 119.4(5) .
C15 C16 C21 120.4(5) 1_565
C17 C16 C21 120.2(5) 1_565
C16 C17 C18 120.5(5) .
C16 C17 H17 119.7 .
C18 C17 H17 119.7 .
C19 C18 C17 119.2(5) .
C19 C18 C20 120.2(5) .
C17 C18 C20 120.6(5) .
C14 C19 C18 120.9(5) .
C14 C19 H19 119.6 .
C18 C19 H19 119.6 .
O4 C20 O5 123.4(5) .
O4 C20 C18 122.1(5) .
O5 C20 C18 114.5(5) .
O6 C21 O7 125.0(5) .
O6 C21 C16 119.6(5) 1_545
O7 C21 C16 115.4(5) 1_545
C7 N1 C3 120.8(5) .
C7 N1 C2 131.8(5) .
C3 N1 C2 107.2(4) .
C3 N2 C1 106.0(5) .
C3 N2 Zn1 128.0(4) .
C1 N2 Zn1 125.3(4) .
C10 N3 C11 118.4(5) .
C13 O2 Zn1 121.2(3) .
C13 O2 Zn1 115.7(3) 2_657
Zn1 O2 Zn1 100.29(15) 2_657
C20 O5 H5 109.5 .
C21 O7 Zn1 120.8(4) .
H8B O8 H8A 152.1 .
O2 Zn1 O7 128.96(17) .
O2 Zn1 N2 119.22(18) .
O7 Zn1 N2 108.89(18) .
O2 Zn1 O1 97.11(16) .
O7 Zn1 O1 95.57(16) .
N2 Zn1 O1 93.94(17) .
O2 Zn1 O2 79.71(15) 2_657
O7 Zn1 O2 85.57(15) 2_657
N2 Zn1 O2 88.72(16) 2_657
O1 Zn1 O2 176.59(14) 2_657

loop_
_geom_bond_atom_site_label_1
_geom_bond_atom_site_label_2
_geom_bond_distance
_geom_bond_site_symmetry_2
C1 C2 1.363(8) .
C1 N2 1.368(7) .
C1 H1A 0.9500 .
C2 N1 1.405(7) .
C2 C8 1.457(8) .
C3 N2 1.351(7) .
C3 N1 1.383(7) .
C3 C4 1.402(8) .
C4 C5 1.367(8) .
C4 H4 0.9500 .
C5 C6 1.412(9) .
C5 H5A 0.9500 .
C6 C7 1.354(8) .
C6 H6 0.9500 .
C7 N1 1.376(7) .
C7 H7 0.9500 .
C8 C9 1.398(8) .
C8 C12 1.404(8) .
C9 C10 1.374(9) .
C9 H9 0.9500 .
C10 N3 1.340(7) .
C10 H10 0.9500 .
C11 N3 1.346(8) .
C11 C12 1.390(8) .
C11 H11 0.9500 .
C12 H12 0.9500 .
C13 O3 1.225(7) .
C13 O2 1.297(7) .
C13 C14 1.501(7) .
C14 C19 1.383(8) .
C14 C15 1.401(7) .
C15 C16 1.392(7) .
C15 H15 0.9500 .
C16 C17 1.394(8) .
C16 C21 1.507(7) 1_565
C17 C18 1.403(8) .
C17 H17 0.9500 .
C18 C19 1.388(7) .
C18 C20 1.495(7) .
C19 H19 0.9500 .
C20 O4 1.238(7) .
C20 O5 1.303(7) .
C21 O6 1.241(7) .
C21 O7 1.280(7) .
C21 C16 1.507(7) 1_545
N2 Zn1 2.019(5) .
O1 Zn1 2.125(4) .
O2 Zn1 1.950(4) .
O2 Zn1 2.433(4) 2_657
O5 H5 0.8400 .
O7 Zn1 1.950(4) .
O8 H8B 0.8663 .
O8 H8A 0.8758 .
Zn1 O2 2.433(4) 2_657

loop_
_geom_torsion_atom_site_label_1
_geom_torsion_atom_site_label_2
_geom_torsion_atom_site_label_3
_geom_torsion_atom_site_label_4
_geom_torsion
_geom_torsion_site_symmetry_1
_geom_torsion_site_symmetry_4
N2 C1 C2 N1 0.6(6) . .
N2 C1 C2 C8 -171.9(5) . .
N2 C3 C4 C5 175.8(5) . .
N1 C3 C4 C5 -1.4(8) . .
C3 C4 C5 C6 -0.6(8) . .
C4 C5 C6 C7 1.6(8) . .
C5 C6 C7 N1 -0.6(8) . .
C1 C2 C8 C9 150.9(6) . .
N1 C2 C8 C9 -20.2(8) . .
C1 C2 C8 C12 -26.0(8) . .
N1 C2 C8 C12 162.9(5) . .
C12 C8 C9 C10 -1.3(8) . .
C2 C8 C9 C10 -178.2(5) . .
C8 C9 C10 N3 2.2(8) . .
N3 C11 C12 C8 1.3(8) . .
C9 C8 C12 C11 -0.4(8) . .
C2 C8 C12 C11 176.7(5) . .
O3 C13 C14 C19 -162.7(5) . .
O2 C13 C14 C19 17.6(7) . .
O3 C13 C14 C15 15.6(8) . .
O2 C13 C14 C15 -164.0(5) . .
C19 C14 C15 C16 -1.1(8) . .
C13 C14 C15 C16 -179.5(5) . .
C14 C15 C16 C17 1.6(7) . .
C14 C15 C16 C21 -178.1(5) . 1_565
C15 C16 C17 C18 -0.8(8) . .
C21 C16 C17 C18 178.9(5) 1_565 .
C16 C17 C18 C19 -0.4(8) . .
C16 C17 C18 C20 -177.5(5) . .
C15 C14 C19 C18 -0.1(8) . .
C13 C14 C19 C18 178.3(5) . .
C17 C18 C19 C14 0.8(8) . .
C20 C18 C19 C14 177.9(5) . .
C19 C18 C20 O4 -171.8(5) . .
C17 C18 C20 O4 5.3(8) . .
C19 C18 C20 O5 6.5(7) . .
C17 C18 C20 O5 -176.4(5) . .
C6 C7 N1 C3 -1.4(7) . .
C6 C7 N1 C2 -175.8(5) . .
N2 C3 N1 C7 -175.3(4) . .
C4 C3 N1 C7 2.4(7) . .
N2 C3 N1 C2 0.4(5) . .
C4 C3 N1 C2 178.1(5) . .
C1 C2 N1 C7 174.4(5) . .
C8 C2 N1 C7 -12.9(9) . .
C1 C2 N1 C3 -0.6(5) . .
C8 C2 N1 C3 172.1(5) . .
N1 C3 N2 C1 0.0(5) . .
C4 C3 N2 C1 -177.4(5) . .
N1 C3 N2 Zn1 -170.7(3) . .
C4 C3 N2 Zn1 11.9(8) . .
C2 C1 N2 C3 -0.4(6) . .
C2 C1 N2 Zn1 170.6(4) . .
C9 C10 N3 C11 -1.3(8) . .
C12 C11 N3 C10 -0.5(8) . .
O3 C13 O2 Zn1 25.1(7) . .
C14 C13 O2 Zn1 -155.2(3) . .
O3 C13 O2 Zn1 -96.4(6) . 2_657
C14 C13 O2 Zn1 83.2(5) . 2_657
O6 C21 O7 Zn1 -3.6(7) . .
C16 C21 O7 Zn1 174.2(3) 1_545 .
C13 O2 Zn1 O7 155.7(4) . .
Zn1 O2 Zn1 O7 -75.6(2) 2_657 .
C13 O2 Zn1 N2 -46.0(4) . .
Zn1 O2 Zn1 N2 82.7(2) 2_657 .
C13 O2 Zn1 O1 52.6(4) . .
Zn1 O2 Zn1 O1 -178.75(15) 2_657 .
C13 O2 Zn1 O2 -128.7(5) . 2_657
Zn1 O2 Zn1 O2 0.0 2_657 2_657
C21 O7 Zn1 O2 -17.1(5) . .
C21 O7 Zn1 N2 -177.2(4) . .
C21 O7 Zn1 O1 86.7(4) . .
C21 O7 Zn1 O2 -90.0(4) . 2_657
C3 N2 Zn1 O2 -178.9(4) . .
C1 N2 Zn1 O2 12.1(5) . .
C3 N2 Zn1 O7 -16.5(5) . .
C1 N2 Zn1 O7 174.4(4) . .
C3 N2 Zn1 O1 80.7(4) . .
C1 N2 Zn1 O1 -88.3(4) . .
C3 N2 Zn1 O2 -101.4(4) . 2_657
C1 N2 Zn1 O2 89.5(4) . 2_657
